data_4322504
loop_
_publ_author_name
'Ling Ma'
'Owen R. Evans'
'Bruce M. Foxman'
'Wenbin Lin'

_publ_section_title
;
 Luminescent Lanthanide Coordination Polymers
;
_journal_name_full 'Inorganic Chemistry'
_journal_page_first 5837
_journal_page_last 5840
_journal_paper_doi 10.1021/ic990429v
_journal_volume 38
_journal_year 1999
_chemical_formula_sum 'C18 H16 Ce N3 O8'
_chemical_formula_weight 542.46
_chemical_name_systematic
; 
 ? 
;
_space_group_IT_number 14
_symmetry_cell_setting monoclinic
_symmetry_space_group_name_Hall '-P 2ybc'
_symmetry_space_group_name_H-M 'P 1 21/c 1'
_atom_sites_solution_hydrogens geom
_atom_sites_solution_primary direct
_atom_sites_solution_secondary difmap
_audit_creation_method SHELXL-97
_cell_angle_alpha 90.00
_cell_angle_beta 111.89(3)
_cell_angle_gamma 90.00
_cell_formula_units_Z 4
_cell_length_a 9.7116(19)
_cell_length_b 19.833(4)
_cell_length_c 11.616(2)
_cell_measurement_temperature 293(2)
_cell_volume 2076.0(8)
_computing_structure_refinement 'SHELXL-97 (Sheldrick, 1997)'
_computing_structure_solution 'SHELXS-97 (Sheldrick, 1990)'
_diffrn_ambient_temperature 293(2)
_diffrn_measured_fraction_theta_full 0.999
_diffrn_measured_fraction_theta_max 0.999
_diffrn_radiation_monochromator graphite
_diffrn_radiation_source 'fine-focus sealed tube'
_diffrn_radiation_type MoK\a
_diffrn_radiation_wavelength 0.71073
_diffrn_reflns_av_R_equivalents 0.0000
_diffrn_reflns_av_sigmaI/netI 0.0267
_diffrn_reflns_limit_h_max 13
_diffrn_reflns_limit_h_min 0
_diffrn_reflns_limit_k_max 28
_diffrn_reflns_limit_k_min 0
_diffrn_reflns_limit_l_max 15
_diffrn_reflns_limit_l_min -16
_diffrn_reflns_number 6292
_diffrn_reflns_theta_full 30.42
_diffrn_reflns_theta_max 30.42
_diffrn_reflns_theta_min 2.48
_exptl_absorpt_coefficient_mu 2.242
_exptl_crystal_density_diffrn 1.735
_exptl_crystal_density_method 'not measured'
_exptl_crystal_F_000 1068
_refine_diff_density_max 1.044
_refine_diff_density_min -0.771
_refine_diff_density_rms 0.091
_refine_ls_extinction_method none
_refine_ls_goodness_of_fit_ref 1.041
_refine_ls_hydrogen_treatment mixed
_refine_ls_matrix_type full
_refine_ls_number_parameters 361
_refine_ls_number_reflns 6292
_refine_ls_number_restraints 0
_refine_ls_restrained_S_all 1.041
_refine_ls_R_factor_all 0.0509
_refine_ls_R_factor_gt 0.0257
_refine_ls_shift/su_max 0.039
_refine_ls_shift/su_mean 0.005
_refine_ls_structure_factor_coef Fsqd
_refine_ls_weighting_details 'calc w=1/[\s^2^(Fo^2^)+(0.0356P)^2^+0.4271P] where P=(Fo^2^+2Fc^2^)/3'
_refine_ls_weighting_scheme calc
_refine_ls_wR_factor_gt 0.0627
_refine_ls_wR_factor_ref 0.0711
_reflns_number_gt 4184
_reflns_number_total 6292
_reflns_threshold_expression >2sigma(I)
_cod_data_source_file ic990429v_1.cif
_cod_data_source_block Cerium_Compound
_cod_original_cell_volume 2076.2(7)
_cod_database_code 4322504

loop_
_symmetry_equiv_pos_as_xyz
'x, y, z'
'-x, y+1/2, -z+1/2'
'-x, -y, -z'
'x, -y-1/2, z-1/2'

loop_
_atom_site_label
_atom_site_type_symbol
_atom_site_fract_x
_atom_site_fract_y
_atom_site_fract_z
_atom_site_U_iso_or_equiv
_atom_site_adp_type
_atom_site_occupancy
_atom_site_symmetry_multiplicity
_atom_site_calc_flag
_atom_site_refinement_flags
_atom_site_disorder_assembly
_atom_site_disorder_group
Ce1 Ce -1.718951(12) 2.499291(7) -0.490301(10) 0.01967(4) Uani 1 1 d . . .
O5 O -1.5881(2) 2.39026(9) -0.46874(18) 0.0362(4) Uani 1 1 d . . .
O3 O -1.5565(2) 2.50037(11) -0.26420(18) 0.0432(5) Uani 1 1 d . . .
O2 O -1.8219(3) 2.41672(12) -0.3722(2) 0.0372(5) Uani 1 1 d . . .
C7 C -1.5082(3) 2.36219(13) -0.5176(2) 0.0281(5) Uani 1 1 d . B .
O6 O -1.3947(2) 2.38641(9) -0.52979(19) 0.0361(4) Uani 1 1 d . . .
O7 O -1.9241(2) 2.43371(10) -0.64000(17) 0.0332(4) Uani 1 1 d . . .
C1 C -1.4271(3) 2.50850(13) -0.2579(2) 0.0288(5) Uani 1 1 d . . .
O8 O -2.1251(2) 2.43572(10) -0.59338(19) 0.0382(5) Uani 1 1 d . . .
C17 C -2.0424(3) 2.40883(12) -0.6386(2) 0.0243(5) Uani 1 1 d . A .
O4 O -1.3911(2) 2.50953(9) -0.35138(17) 0.0341(4) Uani 1 1 d . . .
O1 O -1.8867(3) 2.57492(11) -0.6627(2) 0.0371(5) Uani 1 1 d . . .
C2 C -1.3089(3) 2.51986(15) -0.1318(2) 0.0296(5) Uani 1 1 d . . .
C18 C -2.0824(3) 2.34003(13) -0.6941(3) 0.0334(6) Uani 1 1 d . . .
C8 C -1.5545(3) 2.29273(14) -0.5683(3) 0.0363(6) Uani 1 1 d . . .
C6 C -1.3270(4) 2.49460(16) -0.0268(3) 0.0386(6) Uani 1 1 d . . .
H6 H -1.4098 2.4689 -0.0336 0.046 Uiso 1 1 calc R . .
C5 C -1.2187(4) 2.50857(17) 0.0886(3) 0.0460(8) Uani 1 1 d . . .
H5 H -1.2305 2.4911 0.1586 0.055 Uiso 1 1 calc R . .
N1 N -1.0994(3) 2.54563(16) 0.1040(2) 0.0475(7) Uani 1 1 d . . .
C3 C -1.1841(3) 2.55695(17) -0.1170(3) 0.0405(7) Uani 1 1 d . . .
H3 H -1.1671 2.5734 -0.1855 0.049 Uiso 1 1 calc R . .
C4 C -1.0843(4) 2.56927(19) 0.0021(3) 0.0494(8) Uani 1 1 d . . .
H4 H -1.0016 2.5957 0.0116 0.059 Uiso 1 1 calc R . .
N3 N -1.6506(5) 2.16555(18) -0.6699(4) 0.0786(12) Uani 1 1 d . . .
N2 N -2.1485(5) 2.20966(18) -0.7902(4) 0.0789(12) Uani 1 1 d . . .
C26 C -2.2156(10) 2.3143(7) -0.7299(18) 0.079(5) Uani 0.482(18) 1 d P A 1
H26 H -2.2946 2.3390 -0.7248 0.095 Uiso 0.482(18) 1 calc PR A 1
C23 C -1.9742(11) 2.3025(7) -0.7206(19) 0.093(6) Uani 0.482(18) 1 d P A 1
H23 H -1.8820 2.3210 -0.7094 0.112 Uiso 0.482(18) 1 calc PR A 1
C24 C -2.0097(15) 2.2382(8) -0.763(2) 0.119(9) Uani 0.482(18) 1 d P A 1
H24 H -1.9365 2.2120 -0.7750 0.142 Uiso 0.482(18) 1 calc PR A 1
C25 C -2.2361(16) 2.2468(8) -0.7772(19) 0.096(6) Uani 0.482(18) 1 d P A 1
H25 H -2.3321 2.2300 -0.8008 0.116 Uiso 0.482(18) 1 calc PR A 1
C22 C -2.1580(17) 2.2964(4) -0.6453(16) 0.069(4) Uani 0.518(18) 1 d P A 2
H22 H -2.1882 2.3108 -0.5822 0.083 Uiso 0.518(18) 1 calc PR A 2
C19 C -2.052(3) 2.3160(7) -0.7850(16) 0.132(9) Uani 0.518(18) 1 d P A 2
H19 H -2.0037 2.3433 -0.8228 0.158 Uiso 0.518(18) 1 calc PR A 2
C20 C -2.090(3) 2.2508(7) -0.8286(15) 0.146(10) Uani 0.518(18) 1 d P A 2
H20 H -2.0671 2.2383 -0.8963 0.175 Uiso 0.518(18) 1 calc PR A 2
C21 C -2.1881(18) 2.2322(5) -0.6906(18) 0.088(5) Uani 0.518(18) 1 d P A 2
H21 H -2.2355 2.2026 -0.6554 0.106 Uiso 0.518(18) 1 calc PR A 2
C11 C -1.7384(17) 2.2068(8) -0.631(2) 0.095(7) Uani 0.431(17) 1 d P B 3
H11 H -1.8314 2.1914 -0.6372 0.114 Uiso 0.431(17) 1 calc PR B 3
C9 C -1.4705(16) 2.2509(6) -0.6038(19) 0.071(5) Uani 0.431(17) 1 d P B 3
H9 H -1.3735 2.2627 -0.5920 0.085 Uiso 0.431(17) 1 calc PR B 3
C10 C -1.528(2) 2.1897(7) -0.6584(19) 0.080(5) Uani 0.431(17) 1 d P B 3
H10 H -1.4693 2.1643 -0.6895 0.096 Uiso 0.431(17) 1 calc PR B 3
C12 C -1.6943(15) 2.2696(6) -0.584(2) 0.081(6) Uani 0.431(17) 1 d P B 3
H12 H -1.7585 2.2968 -0.5616 0.097 Uiso 0.431(17) 1 calc PR B 3
C13 C -1.5437(15) 2.2729(6) -0.6791(12) 0.072(4) Uani 0.569(17) 1 d P B 4
H13 H -1.5025 2.3013 -0.7213 0.086 Uiso 0.569(17) 1 calc PR B 4
C15 C -1.652(2) 2.1830(7) -0.5640(11) 0.112(6) Uani 0.569(17) 1 d P B 4
H15 H -1.6801 2.1511 -0.5183 0.134 Uiso 0.569(17) 1 calc PR B 4
C16 C -1.614(2) 2.2476(6) -0.5138(11) 0.094(5) Uani 0.569(17) 1 d P B 4
H16 H -1.6303 2.2594 -0.4423 0.112 Uiso 0.569(17) 1 calc PR B 4
C14 C -1.596(2) 2.2096(8) -0.7252(17) 0.104(6) Uani 0.569(17) 1 d P B 4
H14 H -1.5914 2.1974 -0.8011 0.125 Uiso 0.569(17) 1 calc PR B 4
H2A H -1.780(4) 2.3949(18) -0.314(3) 0.046(11) Uiso 1 1 d . . .
H2 H -1.898(5) 2.417(2) -0.362(4) 0.079(16) Uiso 1 1 d . . .
H1A H -1.944(5) 2.570(2) -0.737(4) 0.072(13) Uiso 1 1 d . . .
H1 H -1.864(4) 2.6126(19) -0.670(3) 0.056(12) Uiso 1 1 d . . .

loop_
_atom_site_aniso_label
_atom_site_aniso_U_11
_atom_site_aniso_U_22
_atom_site_aniso_U_33
_atom_site_aniso_U_23
_atom_site_aniso_U_13
_atom_site_aniso_U_12
Ce1 0.01918(6) 0.02017(6) 0.01991(6) -0.00228(6) 0.00756(4) -0.00208(6)
O5 0.0397(11) 0.0291(10) 0.0460(12) 0.0006(8) 0.0231(10) 0.0043(8)
O3 0.0266(9) 0.0747(16) 0.0257(9) -0.0040(10) 0.0068(7) -0.0084(11)
O2 0.0321(11) 0.0440(12) 0.0386(11) 0.0150(9) 0.0167(9) 0.0054(9)
C7 0.0274(12) 0.0229(11) 0.0336(15) -0.0005(9) 0.0110(11) -0.0015(10)
O6 0.0285(10) 0.0284(10) 0.0542(13) -0.0061(9) 0.0186(9) -0.0066(8)
O7 0.0315(9) 0.0345(10) 0.0334(10) -0.0051(8) 0.0118(8) -0.0117(8)
C1 0.0271(11) 0.0384(15) 0.0194(10) -0.0004(10) 0.0068(8) -0.0001(11)
O8 0.0354(10) 0.0382(11) 0.0480(12) -0.0075(9) 0.0236(9) 0.0052(9)
C17 0.0259(11) 0.0218(11) 0.0221(10) -0.0028(8) 0.0054(9) -0.0010(9)
O4 0.0427(11) 0.0409(12) 0.0216(8) -0.0007(7) 0.0153(8) -0.0005(8)
O1 0.0403(12) 0.0303(11) 0.0289(10) 0.0064(8) -0.0008(9) -0.0029(9)
C2 0.0243(12) 0.0437(14) 0.0201(11) -0.0011(10) 0.0074(9) 0.0021(10)
C18 0.0328(14) 0.0266(12) 0.0395(15) -0.0095(11) 0.0118(12) -0.0042(11)
C8 0.0343(14) 0.0306(14) 0.0449(16) -0.0106(12) 0.0159(13) -0.0091(11)
C6 0.0335(13) 0.0578(19) 0.0245(11) 0.0001(13) 0.0106(10) 0.0007(14)
C5 0.0424(16) 0.072(2) 0.0218(12) 0.0052(13) 0.0097(11) 0.0096(16)
N1 0.0343(13) 0.071(2) 0.0284(12) -0.0099(12) 0.0013(10) 0.0068(13)
C3 0.0342(14) 0.0594(19) 0.0274(13) -0.0035(13) 0.0111(11) -0.0039(14)
C4 0.0322(15) 0.072(2) 0.0389(16) -0.0116(16) 0.0080(13) -0.0110(16)
N3 0.090(3) 0.052(2) 0.102(3) -0.039(2) 0.045(2) -0.036(2)
N2 0.079(3) 0.0415(19) 0.105(3) -0.033(2) 0.022(2) -0.0128(19)
C26 0.030(4) 0.049(6) 0.150(14) -0.055(8) 0.024(6) -0.015(4)
C23 0.040(5) 0.055(6) 0.201(18) -0.065(9) 0.064(8) -0.013(4)
C24 0.070(8) 0.069(9) 0.22(2) -0.082(13) 0.058(11) -0.002(7)
C25 0.065(7) 0.079(10) 0.146(15) -0.069(10) 0.040(9) -0.046(7)
C22 0.079(8) 0.031(4) 0.126(11) -0.016(5) 0.071(8) -0.008(4)
C19 0.27(2) 0.064(8) 0.130(13) -0.059(8) 0.160(16) -0.094(12)
C20 0.32(3) 0.062(8) 0.104(11) -0.063(8) 0.131(15) -0.086(13)
C21 0.104(11) 0.034(4) 0.158(14) -0.016(7) 0.085(11) -0.026(6)
C11 0.062(8) 0.067(9) 0.169(19) -0.051(10) 0.059(10) -0.031(7)
C9 0.052(6) 0.051(6) 0.122(13) -0.046(7) 0.047(8) -0.019(5)
C10 0.081(10) 0.044(7) 0.135(15) -0.052(9) 0.064(10) -0.020(6)
C12 0.059(7) 0.048(6) 0.161(17) -0.052(9) 0.072(9) -0.027(5)
C13 0.086(8) 0.069(6) 0.087(7) -0.042(5) 0.064(7) -0.042(6)
C15 0.174(15) 0.070(7) 0.084(7) -0.017(6) 0.041(8) -0.089(9)
C16 0.161(14) 0.072(7) 0.068(6) -0.030(5) 0.066(8) -0.077(8)
C14 0.123(13) 0.099(11) 0.129(12) -0.075(10) 0.094(11) -0.060(9)

loop_
_atom_type_symbol
_atom_type_description
_atom_type_scat_dispersion_real
_atom_type_scat_dispersion_imag
_atom_type_scat_source
C C 0.0033 0.0016 'International Tables Vol C Tables 4.2.6.8 and 6.1.1.4'
H H 0.0000 0.0000 'International Tables Vol C Tables 4.2.6.8 and 6.1.1.4'
N N 0.0061 0.0033 'International Tables Vol C Tables 4.2.6.8 and 6.1.1.4'
O O 0.0106 0.0060 'International Tables Vol C Tables 4.2.6.8 and 6.1.1.4'
Ce Ce -0.2486 2.6331 'International Tables Vol C Tables 4.2.6.8 and 6.1.1.4'

loop_
_geom_angle_atom_site_label_1
_geom_angle_atom_site_label_2
_geom_angle_atom_site_label_3
_geom_angle
_geom_angle_site_symmetry_1
_geom_angle_site_symmetry_3
_geom_angle_publ_flag
O8 Ce1 O4 147.31(7) 3_1:4 3_2:4 ?
O8 Ce1 O7 95.77(7) 3_1:4 . ?
O4 Ce1 O7 84.11(7) 3_2:4 . ?
O8 Ce1 O5 142.22(7) 3_1:4 . ?
O4 Ce1 O5 70.28(6) 3_2:4 . ?
O7 Ce1 O5 81.96(7) . . ?
O8 Ce1 O6 78.59(7) 3_1:4 3_2:4 ?
O4 Ce1 O6 80.43(6) 3_2:4 3_2:4 ?
O7 Ce1 O6 139.22(7) . 3_2:4 ?
O5 Ce1 O6 126.34(7) . 3_2:4 ?
O8 Ce1 O3 79.68(7) 3_1:4 . ?
O4 Ce1 O3 120.35(7) 3_2:4 . ?
O7 Ce1 O3 140.23(7) . . ?
O5 Ce1 O3 78.61(7) . . ?
O6 Ce1 O3 79.09(7) 3_2:4 . ?
O8 Ce1 O1 72.13(8) 3_1:4 . ?
O4 Ce1 O1 77.42(7) 3_2:4 . ?
O7 Ce1 O1 69.19(8) . . ?
O5 Ce1 O1 138.48(7) . . ?
O6 Ce1 O1 70.68(7) 3_2:4 . ?
O3 Ce1 O1 141.86(7) . . ?
O8 Ce1 O2 72.66(8) 3_1:4 . ?
O4 Ce1 O2 136.09(7) 3_2:4 . ?
O7 Ce1 O2 70.57(7) . . ?
O5 Ce1 O2 71.07(7) . . ?
O6 Ce1 O2 141.00(7) 3_2:4 . ?
O3 Ce1 O2 70.39(7) . . ?
O1 Ce1 O2 122.27(8) . . ?
C7 O5 Ce1 136.54(17) . . ?
C1 O3 Ce1 106.90(16) . . ?
O5 C7 O6 126.8(2) . . ?
O5 C7 C8 116.2(2) . . ?
O6 C7 C8 117.0(2) . . ?
C7 O6 Ce1 135.43(17) . 3_2:4 ?
C17 O7 Ce1 134.36(16) . . ?
O3 C1 O4 123.4(2) . . ?
O3 C1 C2 117.7(2) . . ?
O4 C1 C2 118.8(2) . . ?
C17 O8 Ce1 173.89(19) . 3_1:4 ?
O8 C17 O7 125.4(2) . . ?
O8 C17 C18 118.2(2) . . ?
O7 C17 C18 116.3(2) . . ?
C1 O4 Ce1 169.70(19) . 3_2:4 ?
C3 C2 C6 118.6(3) . . ?
C3 C2 C1 121.3(2) . . ?
C6 C2 C1 120.0(3) . . ?
C19 C18 C26 95.4(9) . . ?
C19 C18 C22 114.9(7) . . ?
C26 C18 C22 43.4(6) . . ?
C19 C18 C23 38.0(10) . . ?
C26 C18 C23 117.0(7) . . ?
C22 C18 C23 108.2(7) . . ?
C19 C18 C17 126.1(6) . . ?
C26 C18 C17 124.0(5) . . ?
C22 C18 C17 119.0(5) . . ?
C23 C18 C17 118.7(5) . . ?
C9 C8 C16 98.8(8) . . ?
C9 C8 C12 116.1(7) . . ?
C16 C8 C12 42.6(6) . . ?
C9 C8 C13 43.0(6) . . ?
C16 C8 C13 116.2(6) . . ?
C12 C8 C13 101.3(7) . . ?
C9 C8 C7 124.4(5) . . ?
C16 C8 C7 123.0(5) . . ?
C12 C8 C7 119.5(5) . . ?
C13 C8 C7 120.7(4) . . ?
C5 C6 C2 118.5(3) . . ?
N1 C5 C6 123.4(3) . . ?
C5 N1 C4 117.1(3) . . ?
C2 C3 C4 118.4(3) . . ?
N1 C4 C3 124.0(3) . . ?
C10 N3 C15 98.4(9) . . ?
C10 N3 C14 41.1(9) . . ?
C15 N3 C14 116.3(7) . . ?
C10 N3 C11 115.0(8) . . ?
C15 N3 C11 45.0(7) . . ?
C14 N3 C11 100.4(9) . . ?
C20 N2 C25 95.0(12) . . ?
C20 N2 C24 40.1(12) . . ?
C25 N2 C24 113.9(8) . . ?
C20 N2 C21 114.0(8) . . ?
C25 N2 C21 43.1(9) . . ?
C24 N2 C21 102.9(8) . . ?
C18 C26 C25 117.8(9) . . ?
C24 C23 C18 117.6(10) . . ?
C23 C24 N2 123.7(10) . . ?
N2 C25 C26 129.1(10) . . ?
C21 C22 C18 119.6(9) . . ?
C18 C19 C20 122.3(11) . . ?
N2 C20 C19 127.6(12) . . ?
C22 C21 N2 121.5(9) . . ?
C12 C11 N3 122.4(10) . . ?
C8 C9 C10 119.8(10) . . ?
N3 C10 C9 126.3(13) . . ?
C11 C12 C8 120.1(9) . . ?
C14 C13 C8 118.3(9) . . ?
N3 C15 C16 123.5(8) . . ?
C8 C16 C15 120.4(8) . . ?
N3 C14 C13 124.8(11) . . ?

loop_
_geom_bond_atom_site_label_1
_geom_bond_atom_site_label_2
_geom_bond_distance
_geom_bond_site_symmetry_2
_geom_bond_publ_flag
Ce1 O8 2.4493(19) 3_1:4 ?
Ce1 O4 2.4539(19) 3_2:4 ?
Ce1 O7 2.4705(19) . ?
Ce1 O5 2.473(2) . ?
Ce1 O6 2.4939(19) 3_2:4 ?
Ce1 O3 2.510(2) . ?
Ce1 O1 2.546(2) . ?
Ce1 O2 2.566(2) . ?
O5 C7 1.250(3) . ?
O3 C1 1.242(3) . ?
C7 O6 1.258(3) . ?
C7 C8 1.500(4) . ?
O6 Ce1 2.4939(19) 3_2:4 ?
O7 C17 1.256(3) . ?
C1 O4 1.259(3) . ?
C1 C2 1.503(3) . ?
O8 C17 1.232(3) . ?
O8 Ce1 2.4493(19) 3_1:4 ?
C17 C18 1.497(3) . ?
O4 Ce1 2.4539(19) 3_2:4 ?
C2 C3 1.373(4) . ?
C2 C6 1.389(4) . ?
C18 C19 1.287(12) . ?
C18 C26 1.306(8) . ?
C18 C22 1.385(9) . ?
C18 C23 1.412(10) . ?
C8 C9 1.332(10) . ?
C8 C16 1.347(9) . ?
C8 C12 1.380(10) . ?
C8 C13 1.388(8) . ?
C6 C5 1.389(4) . ?
C5 N1 1.327(4) . ?
N1 C4 1.331(4) . ?
C3 C4 1.384(4) . ?
N3 C10 1.243(18) . ?
N3 C15 1.283(12) . ?
N3 C14 1.310(16) . ?
N3 C11 1.374(13) . ?
N2 C20 1.170(16) . ?
N2 C25 1.178(16) . ?
N2 C24 1.386(15) . ?
N2 C21 1.420(16) . ?
C26 C25 1.432(14) . ?
C23 C24 1.367(18) . ?
C22 C21 1.368(13) . ?
C19 C20 1.388(15) . ?
C11 C12 1.364(15) . ?
C9 C10 1.388(16) . ?
C13 C14 1.384(15) . ?
C15 C16 1.398(13) . ?
